data_2010760
loop_
_publ_author_name
'Novoa de Armas, H\'ector'
'P\'erez, Hiram'
'Peeters, Oswald M.'
'Blaton, Norbert M.'
'De Ranter, Camiel J.'
'L\'opez, Jos\'e Manuel'

_publ_section_title
;
 Tribenzylphosphine oxide
;
_journal_issue 3
_journal_name_full 'Acta Crystallographica Section C'
_journal_page_first e98
_journal_page_last e99
_journal_paper_doi 10.1107/S0108270100001566
_journal_volume 56
_journal_year 2000
_chemical_formula_sum 'C21 H21 O P'
_chemical_formula_weight 320.35
_chemical_name_systematic
;
tribenzylphosphine oxide
;
_space_group_IT_number 146
_symmetry_cell_setting trigonal
_symmetry_space_group_name_Hall 'R 3'
_symmetry_space_group_name_H-M 'R 3 :H'
_cell_angle_alpha 90
_cell_angle_beta 90
_cell_angle_gamma 120
_cell_formula_units_Z 3
_cell_length_a 16.685(2)
_cell_length_b 16.685(2)
_cell_length_c 5.4680(10)
_cell_measurement_reflns_used 30
_cell_measurement_temperature 293
_cell_measurement_theta_max 27.92
_cell_measurement_theta_min 13.80
_cell_volume 1318.3(3)
_computing_cell_refinement DIF4
_computing_data_collection 'DIF4 (Stoe & Cie, 1992)'
_computing_data_reduction 'REDU4 (Stoe & Cie, 1992)'
_computing_publication_material 'PARST (Nardelli, 1983)'
_computing_structure_refinement 'SHELXL97 (Sheldrick, 1997)'
_computing_structure_solution 'SIR92 (Altomare et al., 1994)'
_diffrn_measurement_device_type 'Stoe STADI-4 four-circle '
_diffrn_measurement_method \w
_diffrn_radiation_type MoK\a
_diffrn_radiation_wavelength .71073
_diffrn_reflns_av_R_equivalents .0347
_diffrn_reflns_limit_h_max 19
_diffrn_reflns_limit_h_min -19
_diffrn_reflns_limit_k_max 19
_diffrn_reflns_limit_k_min -19
_diffrn_reflns_limit_l_max 6
_diffrn_reflns_limit_l_min 0
_diffrn_reflns_number 5177
_diffrn_reflns_theta_max 24.88
_diffrn_standards_decay_% .0
_diffrn_standards_interval_time 60
_diffrn_standards_number 2
_exptl_absorpt_coefficient_mu .160
_exptl_absorpt_correction_T_max .969
_exptl_absorpt_correction_T_min .913
_exptl_absorpt_correction_type '\y scan'
_exptl_absorpt_process_details '(EMPIR; Stoe & Cie, 1992)'
_exptl_crystal_colour colourless
_exptl_crystal_density_diffrn 1.211
_exptl_crystal_density_method 'not measured'
_exptl_crystal_description prism
_exptl_crystal_F_000 510
_exptl_crystal_size_max .56
_exptl_crystal_size_mid .32
_exptl_crystal_size_min .20
_refine_diff_density_max .11
_refine_diff_density_min -.12
_refine_ls_abs_structure_details 'Flack (1983)'
_refine_ls_abs_structure_Flack .1(2)
_refine_ls_extinction_method none
_refine_ls_goodness_of_fit_all 1.068
_refine_ls_goodness_of_fit_ref 1.068
_refine_ls_hydrogen_treatment constr
_refine_ls_matrix_type full
_refine_ls_number_parameters 70
_refine_ls_number_reflns 578
_refine_ls_R_factor_all .034
_refine_ls_R_factor_gt .032
_refine_ls_shift/su_max .001
_refine_ls_structure_factor_coef Fsqd
_refine_ls_weighting_details 'w = 1/[\s^2^(Fo^2^)+(0.05680P)^2^+ 0.39060P]  where P = (Fo^2^+2Fc^2^)/3'
_refine_ls_weighting_scheme calc
_refine_ls_wR_factor_all .088
_refine_ls_wR_factor_ref .088
_reflns_number_gt 558
_reflns_number_total 578
_reflns_threshold_expression F^2^>2\s(F^2^)
_cod_data_source_file qb0179.cif
_cod_data_source_block I
_cod_depositor_comments
;
The following automatic conversions were performed:
'_symmetry_cell_setting' value 'Trigonal' changed to 'trigonal' according
to '/home/saulius/struct/CIF-dictionaries/cif_core.dic' dictionary named
'cif_core.dic' version 2.4.1 from 2010-06-29.

Automatic conversion script
Id: cif_fix_enum 1527 2010-12-29 10:47:43Z saulius 

The following automatic conversions were performed:

'_symmetry_cell_setting' value 'Trigonal' changed to 'trigonal'
according to /home/saulius/struct/CIF-dictionaries/cif_core.dic
dictionary named 'cif_core.dic' version 2.4.1 from 2010-06-29.

Automatic conversion script
Id: cif_fix_values 1715 2011-07-08 13:25:40Z adriana 
;
_cod_original_sg_symbol_H-M 'R 3'
_cod_original_formula_sum 'C21 H21 O1 P1'
_cod_database_code 2010760
_cod_database_fobs_code 2010760

loop_
_symmetry_equiv_pos_as_xyz
x,y,z
-y,x-y,z
-x+y,-x,z
1/3+x,2/3+y,2/3+z
1/3-y,2/3+x-y,2/3+z
1/3-x+y,2/3-x,2/3+z
2/3+x,1/3+y,1/3+z
2/3-y,1/3+x-y,1/3+z
2/3-x+y,1/3-x,1/3+z

loop_
_atom_site_aniso_label
_atom_site_aniso_U_11
_atom_site_aniso_U_22
_atom_site_aniso_U_33
_atom_site_aniso_U_12
_atom_site_aniso_U_13
_atom_site_aniso_U_23
P1 .0441(4) .0441(4) .0402(5) .0221(2) .0000 .0000
O1 .0738(14) .0738(14) .045(2) .0369(7) .0000 .0000
C3 .0493(14) .0433(14) .0576(16) .0220(11) -.0052(13) -.0040(12)
C4 .0550(16) .0497(14) .0550(17) .0291(12) -.0057(13) -.0100(13)
C5 .066(2) .0575(17) .105(3) .0307(16) .020(2) -.0084(19)
C6 .054(2) .092(3) .191(7) .033(2) -.001(3) -.059(4)
C7 .138(5) .204(7) .178(6) .143(6) -.101(5) -.130(6)
C8 .253(9) .266(9) .085(3) .233(9) -.043(5) -.035(5)
C9 .155(4) .159(5) .066(2) .131(4) .005(3) .011(3)

loop_
_atom_site_label
_atom_site_fract_x
_atom_site_fract_y
_atom_site_fract_z
_atom_site_U_iso_or_equiv
_atom_site_thermal_displace_type
_atom_site_occupancy
_atom_site_type_symbol
P1 1.00000 .00000 .06651(14) .0428(3) Uani 1.000 P
O1 1.00000 .00000 -.2056(7) .0642(9) Uani 1.000 O
C3 1.01310(19) .10515(19) .2058(6) .0506(8) Uani 1.000 C
C4 .9339(2) .1221(2) .1568(5) .0519(9) Uani 1.000 C
C5 .8622(3) .0922(2) .3190(10) .0762(13) Uani 1.000 C
C6 .7891(3) .1080(4) .2739(16) .114(3) Uani 1.000 C
C7 .7875(5) .1520(7) .0731(18) .148(3) Uani 1.000 C
C8 .8578(7) .1819(7) -.0891(11) .155(4) Uani 1.000 C
C9 .9323(5) .1680(5) -.0499(8) .103(2) Uani 1.000 C
H3A 1.01956 .10175 .38120 .0657 Uiso 1.000 H
H3B 1.06973 .15761 .14544 .0657 Uiso 1.000 H
H5 .86227 .06121 .46020 .0992 Uiso 1.000 H
H6 .74078 .08742 .38572 .1484 Uiso 1.000 H
H7 .73836 .16213 .04435 .1925 Uiso 1.000 H
H8 .85624 .21242 -.22991 .2022 Uiso 1.000 H
H9 .98054 .18960 -.16231 .1348 Uiso 1.000 H

loop_
_atom_type_symbol
_atom_type_scat_dispersion_real
_atom_type_scat_dispersion_imag
_atom_type_scat_source
C .0033 .0016
;
International Tables for Crystallography (Vol. C)
;
H .0000 .0000
;
International Tables for Crystallography (Vol. C)
;
O .0106 .0060
;
International Tables for Crystallography (Vol. C)
;
P .1023 .0942
;
International Tables for Crystallography (Vol. C)
;

loop_
_geom_angle_atom_site_label_1
_geom_angle_atom_site_label_2
_geom_angle_atom_site_label_3
_geom_angle
_geom_angle_publ_flag
O1 P1 C3 114.70(10) yes
C3 C4 C5 120.4(3) yes
C3 C4 C9 120.9(4) yes
C5 C4 C9 118.7(4) no
P1 C3 C4 114.3(2) yes
P1 C3 H3A 108.7 no
P1 C3 H3B 108.7 no
C4 C3 H3A 108.7 no
C4 C3 H3B 108.7 no
H3A C3 H3B 107.6 no
C4 C5 C6 120.4(4) no
C4 C5 H5 119.8 no
C6 C5 H5 119.8 no
C5 C6 C7 120.8(7) no
C5 C6 H6 119.6 no
C7 C6 H6 119.6 no
C4 C9 C8 119.2(6) no
C4 C9 H9 120.4 no
C8 C9 H9 120.4 no
C6 C7 C8 119.6(9) no
C6 C7 H7 120.2 no
C8 C7 H7 120.2 no
C9 C8 C7 121.0(10) no
C9 C8 H8 119.3 no
C7 C8 H8 119.3 no

loop_
_geom_bond_atom_site_label_1
_geom_bond_atom_site_label_2
_geom_bond_distance
_geom_bond_publ_flag
P1 O1 1.488(4) yes
P1 C3 1.823(3) yes
C4 C3 1.508(6) yes
C4 C5 1.367(5) no
C4 C9 1.373(7) no
C3 H3A .970 no
C3 H3B .970 no
C5 C6 1.392(8) no
C5 H5 .930 no
C6 C7 1.330(10) no
C6 H6 .930 no
C9 C8 1.39(2) no
C9 H9 .930 no
C7 C8 1.350(10) no
C7 H7 .930 no
C8 H8 .930 no

loop_
_geom_torsion_atom_site_label_1
_geom_torsion_atom_site_label_2
_geom_torsion_atom_site_label_3
_geom_torsion_atom_site_label_4
_geom_torsion
_geom_torsion_publ_flag
O1 P1 C3 C4 65.0(3) yes
O1 P1 C3 H3A -173.4 no
O1 P1 C3 H3B -56.6 no
C5 C4 C3 P1 93.6(4) yes
C5 C4 C3 H3A -27.9 no
C5 C4 C3 H3B -144.8 no
C9 C4 C3 P1 -86.7(4) yes
C9 C4 C3 H3A 151.7 no
C9 C4 C3 H3B 34.9 no
C3 C4 C5 C6 179.9(4) no
C3 C4 C5 H5 -.1 no
C9 C4 C5 C6 .3(7) no
C9 C4 C5 H5 -179.8 no
C3 C4 C9 C8 179.7(6) no
C3 C4 C9 H9 -.3 no
C5 C4 C9 C8 -.6(9) no
C5 C4 C9 H9 179.4 no
C4 C5 C6 C7 .0(10) no
C4 C5 C6 H6 -179.9 no
H5 C5 C6 C7 -179.9 no
H5 C5 C6 H6 .1 no
C5 C6 C7 C8 .0(10) no
C5 C6 C7 H7 179.9 no
H6 C6 C7 C8 179.9 no
H6 C6 C7 H7 -.1 no
C4 C9 C8 C7 1.0(10) no
C4 C9 C8 H8 -179.3 no
H9 C9 C8 C7 -179.3 no
H9 C9 C8 H8 .7 no
C6 C7 C8 C9 .0(10) no
C6 C7 C8 H8 179.7 no
H7 C7 C8 C9 179.7 no
H7 C7 C8 H8 -.3 no

loop_
_cod_related_entry_id
_cod_related_entry_database
_cod_related_entry_code
1 ChemSpider 89791
